data_2310587
loop_
_publ_author_name
'Gilleo, M.A.'

_publ_section_title
;
 Crystallographic Studies of Perovskite-Like Compounds. III. Mn(1-x) O3
 with M = Co, Fe and Cr
;
_journal_name_full 'Acta Crystallographica (1,1948-23,1967)'
_journal_page_first 161
_journal_page_last 166
_journal_volume 10
_journal_year 1957
_chemical_formula_sum 'Co0.2 La Mn0.8 O3'
_chemical_name_systematic 'La Co0.2 Mn0.8 O3'
_space_group_IT_number 62
_symmetry_space_group_name_Hall '-P 2c 2ab'
_symmetry_space_group_name_H-M 'P b n m'
_cell_angle_alpha 90
_cell_angle_beta 90
_cell_angle_gamma 90
_cell_formula_units_Z 4
_cell_length_a 5.525
_cell_length_b 5.53
_cell_length_c 7.819
_cell_volume 238.896
_citation_journal_id_ASTM ACCRA9
_cod_data_source_file Gilleo_ACCRA9_1957_226.cif
_cod_data_source_block Co0.2La1Mn0.8O3
_cod_original_cell_volume 238.8959
_cod_original_sg_symbol_Hall '-P 2ac 2n (z,x,y)'
_cod_original_formula_sum 'Co0.2 La1 Mn0.8 O3'
_cod_database_code 2310587

loop_
_symmetry_equiv_pos_as_xyz
x,y,z
x+1/2,-y+1/2,-z
-x+1/2,y+1/2,-z+1/2
-x,-y,z+1/2
-x,-y,-z
-x-1/2,y-1/2,z
x-1/2,-y-1/2,z-1/2
x,y,-z-1/2

loop_
_atom_site_label
_atom_site_type_symbol
_atom_site_fract_x
_atom_site_fract_y
_atom_site_fract_z
_atom_site_occupancy
_atom_site_U_iso_or_equiv
O2 O-2 -0.29 0.27 0.06 1 0.0
Co1 Co+3 0.5 0 0 0.2 0.0
O1 O-2 0.01 0.5 0.25 1 0.0
Mn1 Mn+3 0.5 0 0 0.8 0.0
La1 La+3 -0.01 0.023 0.25 1 0.0
